data_4001025
loop_
_publ_author_name
'Wang, Chengliang'
'Liu, Yaling'
'Ji, Zhuoyu'
'Wang, Erjing'
'Li, Rongjin'
'Jiang, Hui'
'Tang, Qingxin'
'Li, Hongxiang'
'Hu, Wenping'

_publ_section_title
;
 Cruciforms: Assembling Single Crystal Micro- and Nanostructures from One
 to Three Dimensions and Their Applications in Organic Field-Effect
 Transistors
;
_journal_issue 13
_journal_name_full 'Chemistry of Materials'
_journal_page_first 2840
_journal_paper_doi 10.1021/cm900511g
_journal_volume 21
_journal_year 2009
_chemical_formula_moiety 'C26 H14 S2'
_chemical_formula_sum 'C26 H14 S2'
_chemical_formula_weight 390.49
_chemical_name_systematic
; 
 ? 
;
_space_group_IT_number 61
_symmetry_cell_setting orthorhombic
_symmetry_space_group_name_Hall '-P 2ac 2ab'
_symmetry_space_group_name_H-M 'P b c a'
_atom_sites_solution_hydrogens geom
_atom_sites_solution_primary direct
_atom_sites_solution_secondary difmap
_audit_creation_method SHELXL-97
_cell_angle_alpha 90.00
_cell_angle_beta 90.00
_cell_angle_gamma 90.00
_cell_formula_units_Z 8
_cell_length_a 16.508(3)
_cell_length_b 10.367(2)
_cell_length_c 21.587(4)
_cell_measurement_reflns_used 7958
_cell_measurement_temperature 173(2)
_cell_measurement_theta_max 27.46
_cell_measurement_theta_min 2.25
_cell_volume 3694.4(12)
_computing_cell_refinement 'Rapid Auto(Rigaku 2001)'
_computing_data_collection 'Rapid Auto(Rigaku 2001)'
_computing_data_reduction 'Rapid Auto(Rigaku 2001)'
_computing_molecular_graphics 'XP in Siemens SHELXTL (Sheldrick, 1994)'
_computing_publication_material 'SHELX97 (Sheldrick, 1997)'
_computing_structure_refinement 'SHELXL-97 (Sheldrick, 1997)'
_computing_structure_solution 'SHELXS-97 (Sheldrick, 1990)'
_diffrn_ambient_temperature 173(2)
_diffrn_measured_fraction_theta_full 0.998
_diffrn_measured_fraction_theta_max 0.998
_diffrn_measurement_device_type 'Rigaku raxis Rapid IP Area Detector'
_diffrn_measurement_method '\w scans at fixed \c = 45\%'
_diffrn_radiation_monochromator graphite
_diffrn_radiation_source 'rotating anode'
_diffrn_radiation_type MoK\a
_diffrn_radiation_wavelength 0.71069
_diffrn_reflns_av_R_equivalents 0.0213
_diffrn_reflns_av_sigmaI/netI 0.0641
_diffrn_reflns_limit_h_max 21
_diffrn_reflns_limit_h_min -21
_diffrn_reflns_limit_k_max 13
_diffrn_reflns_limit_k_min -13
_diffrn_reflns_limit_l_max 27
_diffrn_reflns_limit_l_min -27
_diffrn_reflns_number 7958
_diffrn_reflns_theta_full 27.46
_diffrn_reflns_theta_max 27.46
_diffrn_reflns_theta_min 2.25
_exptl_absorpt_coefficient_mu 0.297
_exptl_absorpt_correction_T_max 0.9568
_exptl_absorpt_correction_T_min 0.8904
_exptl_absorpt_correction_type multi-scan
_exptl_absorpt_process_details 'ABSCOR by T.Higashi    8 March, 1995'
_exptl_crystal_colour orange
_exptl_crystal_density_diffrn 1.404
_exptl_crystal_density_method 'not measured'
_exptl_crystal_description plate
_exptl_crystal_F_000 1616
_exptl_crystal_size_max 0.40
_exptl_crystal_size_mid 0.27
_exptl_crystal_size_min 0.15
_refine_diff_density_max 0.423
_refine_diff_density_min -0.421
_refine_diff_density_rms 0.050
_refine_ls_extinction_method none
_refine_ls_goodness_of_fit_ref 0.810
_refine_ls_hydrogen_treatment constr
_refine_ls_matrix_type full
_refine_ls_number_parameters 257
_refine_ls_number_reflns 4219
_refine_ls_number_restraints 10
_refine_ls_restrained_S_all 0.817
_refine_ls_R_factor_all 0.0918
_refine_ls_R_factor_gt 0.0490
_refine_ls_shift/su_max 0.032
_refine_ls_shift/su_mean 0.001
_refine_ls_structure_factor_coef Fsqd
_refine_ls_weighting_details 'calc w=1/[\s^2^(Fo^2^)+(0.1000P)^2^+0.0000P] where P=(Fo^2^+2Fc^2^)/3'
_refine_ls_weighting_scheme calc
_refine_ls_wR_factor_gt 0.1211
_refine_ls_wR_factor_ref 0.1420
_reflns_number_gt 2822
_reflns_number_total 4219
_reflns_threshold_expression >2sigma(I)
_cod_data_source_file cm900511g_si_003.cif
_cod_data_source_block BTEA
_cod_original_cell_volume 3694.2(13)
_cod_original_sg_symbol_H-M Pbca
_cod_database_code 4001025

loop_
_symmetry_equiv_pos_as_xyz
'x, y, z'
'-x+1/2, -y, z+1/2'
'-x, y+1/2, -z+1/2'
'x+1/2, -y+1/2, -z'
'-x, -y, -z'
'x-1/2, y, -z-1/2'
'x, -y-1/2, z-1/2'
'-x-1/2, y-1/2, z'

loop_
_atom_site_label
_atom_site_type_symbol
_atom_site_fract_x
_atom_site_fract_y
_atom_site_fract_z
_atom_site_U_iso_or_equiv
_atom_site_adp_type
_atom_site_occupancy
_atom_site_symmetry_multiplicity
_atom_site_calc_flag
_atom_site_refinement_flags
_atom_site_disorder_assembly
_atom_site_disorder_group
S1 S 0.70596(12) 0.5542(3) -0.26429(9) 0.0225(8) Uiso 0.373(8) 1 d PD A 1
C1 C 0.6538(6) 0.3220(8) -0.2923(3) 0.033(2) Uiso 0.48(3) 1 d PD A 1
H1 H 0.6268 0.2412 -0.2899 0.039 Uiso 0.48(3) 1 calc PR A 1
S1' S 0.63743(15) 0.30605(19) -0.29521(8) 0.0341(7) Uiso 0.526(9) 1 d PD A 2
C1' C 0.7034(3) 0.5222(8) -0.2697(2) 0.0296(16) Uiso 0.62(2) 1 d PD A 2
H1' H 0.7150 0.6021 -0.2500 0.035 Uiso 0.62(2) 1 calc PR A 2
S2 S 0.13898(17) 0.4086(3) 0.14761(11) 0.0308(9) Uiso 0.416(9) 1 d PD B 1
C3 C 0.1831(6) 0.6428(10) 0.1588(4) 0.027(3) Uiso 0.41(3) 1 d PD B 1
H3 H 0.2083 0.7237 0.1512 0.032 Uiso 0.41(3) 1 calc PR B 1
S2' S 0.19406(13) 0.66068(19) 0.16206(8) 0.0276(6) Uiso 0.546(9) 1 d PD B 2
C3' C 0.1378(6) 0.4317(10) 0.1480(4) 0.035(3) Uiso 0.50(2) 1 d PD B 2
H3' H 0.1278 0.3478 0.1321 0.042 Uiso 0.50(2) 1 calc PR B 2
C22 C 0.71681(17) 0.3561(3) -0.33611(11) 0.0412(7) Uani 1 1 d D . .
H22 H 0.7335 0.3046 -0.3702 0.049 Uiso 1 1 calc R A 1
C26 C 0.74843(16) 0.4730(3) -0.32091(10) 0.0371(6) Uani 1 1 d D A .
H26 H 0.7939 0.5067 -0.3425 0.045 Uiso 1 1 calc R C 1
C5 C 0.58094(16) 0.4504(2) -0.20127(11) 0.0337(6) Uani 1 1 d . A .
C6 C 0.11964(16) 0.6154(3) 0.20666(11) 0.0381(6) Uani 1 1 d D . .
H6 H 0.1009 0.6744 0.2371 0.046 Uiso 1 1 calc R B 1
C7 C 0.43973(16) 0.8180(2) -0.01604(11) 0.0365(6) Uani 1 1 d . . .
H7 H 0.4316 0.8974 0.0050 0.044 Uiso 1 1 calc R . .
C8 C 0.50833(15) 0.6983(2) -0.09545(11) 0.0319(5) Uani 1 1 d . . .
H8 H 0.5469 0.6949 -0.1281 0.038 Uiso 1 1 calc R . .
C9 C 0.33498(14) 0.2465(2) -0.02564(10) 0.0278(5) Uani 1 1 d . B .
H9 H 0.2973 0.2492 0.0076 0.033 Uiso 1 1 calc R . .
C10 C 0.49624(16) 0.8111(2) -0.06464(11) 0.0362(6) Uani 1 1 d . . .
H10 H 0.5262 0.8857 -0.0760 0.043 Uiso 1 1 calc R . .
C11 C 0.44424(14) 0.2345(2) -0.12384(10) 0.0278(5) Uani 1 1 d . . .
H11 H 0.4806 0.2294 -0.1579 0.033 Uiso 1 1 calc R . .
C12 C 0.63841(14) 0.4376(2) -0.25097(10) 0.0298(5) Uani 1 1 d D . .
C13 C 0.39670(15) 0.7123(2) 0.00105(10) 0.0316(5) Uani 1 1 d . . .
H13 H 0.3591 0.7187 0.0342 0.038 Uiso 1 1 calc R . .
C14 C 0.19946(15) 0.5206(2) 0.12550(10) 0.0316(5) Uani 1 1 d D . .
C15 C 0.40408(15) 0.1265(2) -0.10505(10) 0.0311(5) Uani 1 1 d . B .
H15 H 0.4136 0.0466 -0.1254 0.037 Uiso 1 1 calc R . .
C16 C 0.40685(14) 0.5921(2) -0.02988(9) 0.0245(5) Uani 1 1 d . . .
C17 C 0.43262(13) 0.3549(2) -0.09332(9) 0.0231(5) Uani 1 1 d . B .
C18 C 0.25799(15) 0.4994(2) 0.07775(10) 0.0337(6) Uani 1 1 d . B .
C19 C 0.30581(15) 0.4872(2) 0.03866(10) 0.0282(5) Uani 1 1 d . . .
C20 C 0.37642(14) 0.3614(2) -0.04323(9) 0.0233(5) Uani 1 1 d . . .
C21 C 0.46407(13) 0.5850(2) -0.07947(9) 0.0242(5) Uani 1 1 d . B .
C23 C 0.36364(13) 0.4796(2) -0.01211(9) 0.0249(5) Uani 1 1 d . B .
C24 C 0.09352(16) 0.4926(3) 0.19922(11) 0.0381(6) Uani 1 1 d D B .
H24 H 0.0505 0.4581 0.2233 0.046 Uiso 1 1 calc R D 1
C25 C 0.47606(13) 0.4666(2) -0.11115(9) 0.0243(5) Uani 1 1 d . . .
C27 C 0.53609(14) 0.4593(2) -0.16218(9) 0.0242(5) Uani 1 1 d . A .
C28 C 0.34841(15) 0.1328(2) -0.05559(10) 0.0307(5) Uani 1 1 d . . .
H28 H 0.3201 0.0574 -0.0431 0.037 Uiso 1 1 calc R B .

loop_
_atom_site_aniso_label
_atom_site_aniso_U_11
_atom_site_aniso_U_22
_atom_site_aniso_U_33
_atom_site_aniso_U_23
_atom_site_aniso_U_13
_atom_site_aniso_U_12
C22 0.0499(17) 0.0429(15) 0.0309(12) 0.0031(11) 0.0111(12) 0.0156(13)
C26 0.0283(13) 0.0510(16) 0.0321(12) 0.0104(11) 0.0055(11) 0.0076(12)
C5 0.0307(14) 0.0357(13) 0.0347(13) 0.0055(10) -0.0096(11) 0.0020(11)
C6 0.0389(16) 0.0462(15) 0.0293(12) -0.0084(10) -0.0015(11) 0.0146(13)
C7 0.0427(16) 0.0259(12) 0.0410(14) -0.0030(10) -0.0140(12) 0.0053(11)
C8 0.0284(13) 0.0349(13) 0.0323(11) 0.0069(9) -0.0042(10) -0.0034(11)
C9 0.0263(12) 0.0332(12) 0.0240(10) 0.0046(9) -0.0002(9) -0.0023(10)
C10 0.0383(15) 0.0278(12) 0.0425(13) 0.0073(10) -0.0100(12) -0.0040(11)
C11 0.0250(13) 0.0331(13) 0.0251(10) -0.0022(9) -0.0010(9) 0.0045(10)
C12 0.0271(13) 0.0359(13) 0.0262(11) 0.0057(9) 0.0018(9) 0.0068(10)
C13 0.0330(14) 0.0339(13) 0.0279(11) -0.0023(9) -0.0038(10) 0.0078(11)
C14 0.0272(13) 0.0455(14) 0.0223(10) -0.0004(9) -0.0004(9) 0.0086(11)
C15 0.0338(14) 0.0275(12) 0.0320(12) -0.0028(9) -0.0064(10) 0.0019(11)
C16 0.0232(12) 0.0277(11) 0.0226(10) 0.0009(8) -0.0037(9) 0.0042(9)
C17 0.0205(11) 0.0276(11) 0.0214(10) 0.0019(8) -0.0034(8) 0.0011(9)
C18 0.0314(13) 0.0428(14) 0.0269(11) 0.0051(10) -0.0054(11) 0.0039(11)
C19 0.0257(12) 0.0284(12) 0.0304(11) -0.0026(9) -0.0059(10) 0.0057(10)
C20 0.0213(11) 0.0280(11) 0.0205(9) 0.0020(8) -0.0031(8) 0.0021(9)
C21 0.0205(11) 0.0289(12) 0.0231(10) 0.0048(8) -0.0032(9) 0.0017(9)
C23 0.0213(11) 0.0326(12) 0.0208(10) 0.0017(8) -0.0011(9) 0.0048(9)
C24 0.0275(13) 0.0533(17) 0.0336(12) 0.0054(11) 0.0073(11) 0.0001(12)
C25 0.0180(11) 0.0321(12) 0.0229(10) 0.0041(8) 0.0001(8) 0.0011(9)
C27 0.0273(12) 0.0237(11) 0.0216(10) 0.0010(8) -0.0070(9) 0.0010(9)
C28 0.0294(13) 0.0323(12) 0.0304(11) 0.0060(9) -0.0062(10) -0.0041(10)

loop_
_atom_type_symbol
_atom_type_description
_atom_type_scat_dispersion_real
_atom_type_scat_dispersion_imag
_atom_type_scat_source
C C 0.0033 0.0016 'International Tables Vol C Tables 4.2.6.8 and 6.1.1.4'
H H 0.0000 0.0000 'International Tables Vol C Tables 4.2.6.8 and 6.1.1.4'
S S 0.1246 0.1234 'International Tables Vol C Tables 4.2.6.8 and 6.1.1.4'

loop_
_geom_angle_atom_site_label_1
_geom_angle_atom_site_label_2
_geom_angle_atom_site_label_3
_geom_angle
C26 S1 C12 92.4(2)
C22 C1 C12 108.2(6)
C22 C1 H1 125.9
C12 C1 H1 125.9
C22 S1' C12 92.38(18)
C26 C1' C12 112.7(6)
C26 C1' H1' 123.6
C12 C1' H1' 123.6
C24 S2 C14 96.0(2)
C14 C3 C6 107.4(7)
C14 C3 H3 126.3
C6 C3 H3 126.3
C6 S2' C14 94.00(17)
C14 C3' C24 109.1(6)
C14 C3' H3' 125.4
C24 C3' H3' 125.4
C26 C22 C1 109.6(4)
C26 C22 S1' 116.9(2)
C1 C22 S1' 8.9(4)
C26 C22 H22 125.2
C1 C22 H22 125.2
S1' C22 H22 117.7
C22 C26 C1' 107.8(4)
C22 C26 S1 118.2(2)
C1' C26 S1 10.5(3)
C22 C26 H26 120.9
C1' C26 H26 131.3
S1 C26 H26 120.9
C27 C5 C12 179.4(3)
C24 C6 C3 108.6(4)
C24 C6 S2' 116.1(2)
C3 C6 S2' 8.6(4)
C24 C6 H6 125.7
C3 C6 H6 125.7
S2' C6 H6 118.0
C13 C7 C10 120.6(2)
C13 C7 H7 119.7
C10 C7 H7 119.7
C10 C8 C21 121.0(2)
C10 C8 H8 119.5
C21 C8 H8 119.5
C28 C9 C20 121.2(2)
C28 C9 H9 119.4
C20 C9 H9 119.4
C8 C10 C7 120.4(2)
C8 C10 H10 119.8
C7 C10 H10 119.8
C15 C11 C17 121.1(2)
C15 C11 H11 119.4
C17 C11 H11 119.4
C5 C12 C1' 130.0(3)
C5 C12 C1 128.5(4)
C1' C12 C1 101.0(5)
C5 C12 S1' 119.8(2)
C1' C12 S1' 110.2(3)
C1 C12 S1' 10.3(4)
C5 C12 S1 120.2(2)
C1' C12 S1 10.1(3)
C1 C12 S1 111.1(4)
S1' C12 S1 120.05(18)
C7 C13 C16 121.2(2)
C7 C13 H13 119.4
C16 C13 H13 119.4
C18 C14 C3' 128.0(4)
C18 C14 C3 127.1(4)
C3' C14 C3 104.6(6)
C18 C14 S2 121.6(2)
C3' C14 S2 7.1(4)
C3 C14 S2 111.2(4)
C18 C14 S2' 121.0(2)
C3' C14 S2' 111.0(4)
C3 C14 S2' 7.5(4)
S2 C14 S2' 117.37(18)
C11 C15 C28 120.3(2)
C11 C15 H15 119.9
C28 C15 H15 119.9
C23 C16 C13 122.2(2)
C23 C16 C21 119.50(19)
C13 C16 C21 118.3(2)
C25 C17 C11 121.5(2)
C25 C17 C20 119.8(2)
C11 C17 C20 118.7(2)
C19 C18 C14 177.5(3)
C18 C19 C23 176.2(2)
C23 C20 C9 121.8(2)
C23 C20 C17 119.9(2)
C9 C20 C17 118.4(2)
C25 C21 C8 121.6(2)
C25 C21 C16 119.8(2)
C8 C21 C16 118.5(2)
C20 C23 C16 120.6(2)
C20 C23 C19 120.1(2)
C16 C23 C19 119.28(19)
C6 C24 C3' 109.6(4)
C6 C24 S2 116.4(2)
C3' C24 S2 7.5(4)
C6 C24 H24 121.8
C3' C24 H24 128.5
S2 C24 H24 121.8
C17 C25 C21 120.40(19)
C17 C25 C27 119.9(2)
C21 C25 C27 119.7(2)
C5 C27 C25 178.1(3)
C9 C28 C15 120.4(2)
C9 C28 H28 119.8
C15 C28 H28 119.8

loop_
_geom_bond_atom_site_label_1
_geom_bond_atom_site_label_2
_geom_bond_distance
S1 C26 1.642(4)
S1 C12 1.670(3)
C1 C22 1.450(9)
C1 C12 1.515(8)
C1 H1 0.9500
S1' C22 1.663(4)
S1' C12 1.665(3)
C1' C26 1.427(6)
C1' C12 1.444(7)
C1' H1' 0.9500
S2 C24 1.601(4)
S2 C14 1.604(4)
C3 C14 1.482(10)
C3 C6 1.499(9)
C3 H3 0.9500
S2' C6 1.630(3)
S2' C14 1.655(3)
C3' C14 1.456(9)
C3' C24 1.468(9)
C3' H3' 0.9500
C22 C26 1.360(4)
C22 H22 0.9500
C26 H26 0.9500
C5 C27 1.127(3)
C5 C12 1.438(3)
C6 C24 1.354(4)
C6 H6 0.9500
C7 C13 1.357(3)
C7 C10 1.406(4)
C7 H7 0.9500
C8 C10 1.361(3)
C8 C21 1.425(3)
C8 H8 0.9500
C9 C28 1.363(3)
C9 C20 1.425(3)
C9 H9 0.9500
C10 H10 0.9500
C11 C15 1.363(3)
C11 C17 1.424(3)
C11 H11 0.9500
C13 C16 1.424(3)
C13 H13 0.9500
C14 C18 1.430(3)
C15 C28 1.410(3)
C15 H15 0.9500
C16 C23 1.419(3)
C16 C21 1.429(3)
C17 C25 1.416(3)
C17 C20 1.426(3)
C18 C19 1.162(3)
C19 C23 1.456(3)
C20 C23 1.414(3)
C21 C25 1.419(3)
C24 H24 0.9500
C25 C27 1.484(3)
C28 H28 0.9500

loop_
_geom_torsion_atom_site_label_1
_geom_torsion_atom_site_label_2
_geom_torsion_atom_site_label_3
_geom_torsion_atom_site_label_4
_geom_torsion
C12 C1 C22 C26 7.7(6)
C12 C1 C22 S1' -138(2)
C12 S1' C22 C26 -1.1(2)
C12 S1' C22 C1 35(2)
C1 C22 C26 C1' -3.9(5)
S1' C22 C26 C1' 1.7(4)
C1 C22 C26 S1 -5.8(5)
S1' C22 C26 S1 -0.2(3)
C12 C1' C26 C22 -1.6(4)
C12 C1' C26 S1 169.3(17)
C12 S1 C26 C22 1.3(2)
C12 S1 C26 C1' -8.5(13)
C14 C3 C6 C24 -5.8(7)
C14 C3 C6 S2' 147(3)
C14 S2' C6 C24 1.2(2)
C14 S2' C6 C3 -28(3)
C21 C8 C10 C7 0.2(4)
C13 C7 C10 C8 0.3(4)
C27 C5 C12 C1' -129(29)
C27 C5 C12 C1 42(29)
C27 C5 C12 S1' 49(29)
C27 C5 C12 S1 -131(29)
C26 C1' C12 C5 178.5(3)
C26 C1' C12 C1 5.9(5)
C26 C1' C12 S1' 0.9(4)
C26 C1' C12 S1 -169.0(17)
C22 C1 C12 C5 179.2(3)
C22 C1 C12 C1' -8.0(6)
C22 C1 C12 S1' 145(2)
C22 C1 C12 S1 -7.0(6)
C22 S1' C12 C5 -177.9(2)
C22 S1' C12 C1' 0.1(3)
C22 S1' C12 C1 -28.6(17)
C22 S1' C12 S1 2.1(2)
C26 S1 C12 C5 177.8(2)
C26 S1 C12 C1' 8.8(14)
C26 S1 C12 C1 3.4(4)
C26 S1 C12 S1' -2.2(2)
C10 C7 C13 C16 -0.5(3)
C24 C3' C14 C18 177.7(3)
C24 C3' C14 C3 -7.7(7)
C24 C3' C14 S2 150(4)
C24 C3' C14 S2' -3.6(7)
C6 C3 C14 C18 -177.2(3)
C6 C3 C14 C3' 8.1(7)
C6 C3 C14 S2 5.2(7)
C6 C3 C14 S2' -141(3)
C24 S2 C14 C18 179.6(2)
C24 S2 C14 C3' -25(3)
C24 S2 C14 C3 -2.7(4)
C24 S2 C14 S2' 1.9(2)
C6 S2' C14 C18 -179.6(2)
C6 S2' C14 C3' 1.5(4)
C6 S2' C14 C3 33(3)
C6 S2' C14 S2 -2.0(2)
C17 C11 C15 C28 1.5(3)
C7 C13 C16 C23 178.8(2)
C7 C13 C16 C21 0.3(3)
C15 C11 C17 C25 177.8(2)
C15 C11 C17 C20 -1.4(3)
C3' C14 C18 C19 158(6)
C3 C14 C18 C19 -16(6)
S2 C14 C18 C19 162(6)
S2' C14 C18 C19 -21(6)
C14 C18 C19 C23 -31(9)
C28 C9 C20 C23 -179.3(2)
C28 C9 C20 C17 0.1(3)
C25 C17 C20 C23 0.8(3)
C11 C17 C20 C23 -180.0(2)
C25 C17 C20 C9 -178.7(2)
C11 C17 C20 C9 0.6(3)
C10 C8 C21 C25 -180.0(2)
C10 C8 C21 C16 -0.5(3)
C23 C16 C21 C25 1.2(3)
C13 C16 C21 C25 179.7(2)
C23 C16 C21 C8 -178.35(19)
C13 C16 C21 C8 0.2(3)
C9 C20 C23 C16 178.85(19)
C17 C20 C23 C16 -0.6(3)
C9 C20 C23 C19 -1.1(3)
C17 C20 C23 C19 179.41(19)
C13 C16 C23 C20 -178.9(2)
C21 C16 C23 C20 -0.4(3)
C13 C16 C23 C19 1.1(3)
C21 C16 C23 C19 179.63(19)
C18 C19 C23 C20 -134(4)
C18 C19 C23 C16 46(4)
C3 C6 C24 C3' 0.9(6)
S2' C6 C24 C3' -3.5(5)
C3 C6 C24 S2 4.3(5)
S2' C6 C24 S2 -0.1(3)
C14 C3' C24 C6 4.4(7)
C14 C3' C24 S2 -152(4)
C14 S2 C24 C6 -1.0(3)
C14 S2 C24 C3' 24(3)
C11 C17 C25 C21 -179.2(2)
C20 C17 C25 C21 0.0(3)
C11 C17 C25 C27 -0.8(3)
C20 C17 C25 C27 178.43(18)
C8 C21 C25 C17 178.50(19)
C16 C21 C25 C17 -1.0(3)
C8 C21 C25 C27 0.1(3)
C16 C21 C25 C27 -179.39(18)
C12 C5 C27 C25 -44(33)
C17 C25 C27 C5 8(7)
C21 C25 C27 C5 -173(100)
C20 C9 C28 C15 0.0(3)
C11 C15 C28 C9 -0.8(3)
